data_7044356
loop_
_publ_author_name
'Hohloch, Stephan'
'Garner, Mary E.'
'Parker, Bernard F.'
'Arnold, John'

_publ_section_title
;
 New supporting ligands in actinide chemistry: tetramethyltetraazaannulene
 complexes with thorium and uranium
;
_journal_name_full 'Dalton Trans.'
_journal_paper_doi 10.1039/C7DT02682J
_journal_year 2017
_chemical_formula_sum 'C44 H44 Cl4 N8 U2'
_chemical_formula_weight 1302.73
_space_group_crystal_system monoclinic
_space_group_IT_number 14
_space_group_name_Hall '-P 2ybc'
_space_group_name_H-M_alt 'P 1 21/c 1'
_symmetry_space_group_name_Hall '-P 2ybc'
_symmetry_space_group_name_H-M 'P 1 21/c 1'
_atom_sites_solution_hydrogens geom
_audit_creation_method SHELXL-2014/7
_audit_update_record
;
2017-06-06 deposited with the CCDC.
2017-09-14 downloaded from the CCDC.
;
_cell_angle_alpha 90
_cell_angle_beta 117.261(2)
_cell_angle_gamma 90
_cell_formula_units_Z 2
_cell_length_a 11.9519(5)
_cell_length_b 16.7752(7)
_cell_length_c 11.8899(5)
_cell_measurement_reflns_used 3221
_cell_measurement_temperature 100(2)
_cell_measurement_theta_max 25.43
_cell_measurement_theta_min 1.92
_cell_volume 2119.09(16)
_computing_cell_refinement 'Bruker ApexIII suite, 2016'
_computing_data_collection 'Bruker ApexIII suite, 2016'
_computing_data_reduction 'Bruker ApexIII suite, 2016'
_computing_molecular_graphics 'Diamond 3D'
_computing_publication_material WinGX
_computing_structure_refinement 'SHELXL-2014/7 (Sheldrick, 2014)'
_computing_structure_solution ShelXT
_diffrn_ambient_temperature 100(2)
_diffrn_measured_fraction_theta_full 1.000
_diffrn_measured_fraction_theta_max 0.998
_diffrn_measurement_device_type 'Bruker Quazar'
_diffrn_measurement_method 'omega phi scans'
_diffrn_radiation_type MoK\a
_diffrn_radiation_wavelength 0.71073
_diffrn_reflns_av_R_equivalents 0.0373
_diffrn_reflns_av_unetI/netI 0.0228
_diffrn_reflns_Laue_measured_fraction_full 1.000
_diffrn_reflns_Laue_measured_fraction_max 0.998
_diffrn_reflns_limit_h_max 14
_diffrn_reflns_limit_h_min -14
_diffrn_reflns_limit_k_max 20
_diffrn_reflns_limit_k_min -20
_diffrn_reflns_limit_l_max 14
_diffrn_reflns_limit_l_min -14
_diffrn_reflns_number 32877
_diffrn_reflns_point_group_measured_fraction_full 1.000
_diffrn_reflns_point_group_measured_fraction_max 0.998
_diffrn_reflns_theta_full 25.242
_diffrn_reflns_theta_max 25.426
_diffrn_reflns_theta_min 1.917
_exptl_absorpt_coefficient_mu 7.928
_exptl_absorpt_correction_T_max 0.745
_exptl_absorpt_correction_T_min 0.605
_exptl_absorpt_correction_type multi-scan
_exptl_absorpt_process_details 'Blessing, 1995'
_exptl_crystal_colour red
_exptl_crystal_density_diffrn 2.042
_exptl_crystal_description block
_exptl_crystal_F_000 1232
_exptl_crystal_size_max 0.12
_exptl_crystal_size_mid 0.10
_exptl_crystal_size_min 0.09
_refine_diff_density_max 2.353
_refine_diff_density_min -0.747
_refine_diff_density_rms 0.110
_refine_ls_extinction_method none
_refine_ls_goodness_of_fit_ref 1.062
_refine_ls_hydrogen_treatment constr
_refine_ls_matrix_type full
_refine_ls_number_parameters 266
_refine_ls_number_reflns 3914
_refine_ls_number_restraints 0
_refine_ls_restrained_S_all 1.062
_refine_ls_R_factor_all 0.0292
_refine_ls_R_factor_gt 0.0218
_refine_ls_shift/su_max 0.001
_refine_ls_shift/su_mean 0.000
_refine_ls_structure_factor_coef Fsqd
_refine_ls_weighting_details 'w=1/[\s^2^(Fo^2^)+(0.0227P)^2^+3.0474P] where P=(Fo^2^+2Fc^2^)/3'
_refine_ls_weighting_scheme calc
_refine_ls_wR_factor_gt 0.0494
_refine_ls_wR_factor_ref 0.0519
_reflns_Friedel_coverage 0.000
_reflns_number_gt 3221
_reflns_number_total 3914
_reflns_threshold_expression 'I > 2\s(I)'
_cod_data_source_file c7dt02682j2.cif
_cod_data_source_block shelx_CCDC1
_cod_database_code 7044356
_shelx_shelxl_version_number 2014/7
_shelx_space_group_comment
;
The symmetry employed for this shelxl refinement is uniquely defined
by the following loop, which should always be used as a source of
symmetry information in preference to the above space-group names.
They are only intended as comments.
;

loop_
_space_group_symop_operation_xyz
'x, y, z'
'-x, y+1/2, -z+1/2'
'-x, -y, -z'
'x, -y-1/2, z-1/2'

loop_
_atom_site_label
_atom_site_type_symbol
_atom_site_fract_x
_atom_site_fract_y
_atom_site_fract_z
_atom_site_U_iso_or_equiv
_atom_site_adp_type
_atom_site_occupancy
_atom_site_site_symmetry_order
_atom_site_calc_flag
_atom_site_refinement_flags_posn
_atom_site_refinement_flags_adp
U1 U 0.63737(2) 0.50183(2) 0.20363(2) 0.01164(6) Uani 1 1 d . .
Cl1 Cl 0.47971(8) 0.59980(5) 0.00768(8) 0.0174(2) Uani 1 1 d . .
Cl2 Cl 0.45388(9) 0.43799(6) 0.24181(9) 0.0250(2) Uani 1 1 d . .
N10 N 0.7258(3) 0.52342(18) 0.4242(3) 0.0170(7) Uani 1 1 d . .
N11 N 0.7071(3) 0.63363(17) 0.2601(3) 0.0156(7) Uani 1 1 d . .
N21 N 0.7928(3) 0.52897(18) 0.1380(3) 0.0160(7) Uani 1 1 d . .
N20 N 0.8145(3) 0.41839(17) 0.3060(3) 0.0160(7) Uani 1 1 d . .
C11 C 0.6381(3) 0.6481(2) 0.3281(4) 0.0166(8) Uani 1 1 d . .
C10 C 0.6485(4) 0.5897(2) 0.4172(3) 0.0189(8) Uani 1 1 d . .
C21 C 0.8105(3) 0.4497(2) 0.1065(4) 0.0180(9) Uani 1 1 d . .
C28 C 0.8879(4) 0.4287(2) 0.5284(4) 0.0193(9) Uani 1 1 d . .
H28 H 0.9427 0.4060 0.6080 0.023 Uiso 1 1 calc R U
C20 C 0.8240(3) 0.3913(2) 0.1970(4) 0.0174(8) Uani 1 1 d . .
C29 C 0.8077(4) 0.4891(2) 0.5303(4) 0.0185(9) Uani 1 1 d . .
C32 C 0.7663(3) 0.6885(2) 0.2278(4) 0.0186(9) Uani 1 1 d . .
C12 C 0.5504(4) 0.7103(2) 0.3003(4) 0.0217(9) Uani 1 1 d . .
H12 H 0.5403 0.7487 0.2376 0.026 Uiso 1 1 calc R U
C26 C 1.0062(4) 0.3441(2) 0.4487(4) 0.0230(9) Uani 1 1 d . .
H26A H 0.9829 0.2889 0.4546 0.035 Uiso 1 1 calc R U
H26B H 1.0789 0.3594 0.5281 0.035 Uiso 1 1 calc R U
H26C H 1.0278 0.3489 0.3788 0.035 Uiso 1 1 calc R U
C33 C 0.8256(3) 0.6698(2) 0.1538(4) 0.0188(9) Uani 1 1 d . .
H33 H 0.8597 0.7133 0.1284 0.023 Uiso 1 1 calc R U
C27 C 0.8970(4) 0.3983(2) 0.4249(4) 0.0198(9) Uani 1 1 d . .
C22 C 0.7955(4) 0.4254(2) -0.0127(4) 0.0221(9) Uani 1 1 d . .
H22 H 0.7834 0.4639 -0.0758 0.027 Uiso 1 1 calc R U
C14 C 0.4895(4) 0.6584(2) 0.4520(4) 0.0242(9) Uani 1 1 d . .
H14 H 0.4394 0.6625 0.4948 0.029 Uiso 1 1 calc R U
C23 C 0.7983(4) 0.3455(2) -0.0379(4) 0.0259(10) Uani 1 1 d . .
H23 H 0.7894 0.3296 -0.1183 0.031 Uiso 1 1 calc R U
C31 C 0.7797(4) 0.7732(2) 0.2749(4) 0.0222(9) Uani 1 1 d . .
H31A H 0.7113 0.8057 0.2124 0.033 Uiso 1 1 calc R U
H31B H 0.8608 0.7948 0.2874 0.033 Uiso 1 1 calc R U
H31C H 0.7757 0.7742 0.3554 0.033 Uiso 1 1 calc R U
C25 C 0.8264(3) 0.3108(2) 0.1679(4) 0.0207(9) Uani 1 1 d . .
H25 H 0.8369 0.2714 0.2294 0.025 Uiso 1 1 calc R U
C34 C 0.8404(3) 0.5942(2) 0.1124(4) 0.0187(9) Uani 1 1 d . .
C30 C 0.8251(4) 0.5157(3) 0.6583(4) 0.0289(10) Uani 1 1 d . .
H30A H 0.8051 0.5725 0.6554 0.043 Uiso 1 1 calc R U
H30B H 0.9126 0.5067 0.7214 0.043 Uiso 1 1 calc R U
H30C H 0.7688 0.4850 0.6814 0.043 Uiso 1 1 calc R U
C15 C 0.5722(4) 0.5952(2) 0.4775(4) 0.0228(9) Uani 1 1 d . .
H15 H 0.5772 0.5554 0.5364 0.027 Uiso 1 1 calc R U
C13 C 0.4799(4) 0.7155(2) 0.3639(4) 0.0237(9) Uani 1 1 d . .
H13 H 0.4235 0.7589 0.3473 0.028 Uiso 1 1 calc R U
C24 C 0.8139(4) 0.2877(2) 0.0515(4) 0.0270(10) Uani 1 1 d . .
H24 H 0.8160 0.2328 0.0327 0.032 Uiso 1 1 calc R U
C35 C 0.9190(4) 0.5890(2) 0.0432(4) 0.0245(9) Uani 1 1 d . .
H35A H 0.9718 0.5411 0.0705 0.037 Uiso 1 1 calc R U
H35B H 0.9727 0.6363 0.0621 0.037 Uiso 1 1 calc R U
H35C H 0.8636 0.5861 -0.0481 0.037 Uiso 1 1 calc R U

loop_
_atom_site_aniso_label
_atom_site_aniso_U_11
_atom_site_aniso_U_22
_atom_site_aniso_U_33
_atom_site_aniso_U_23
_atom_site_aniso_U_13
_atom_site_aniso_U_12
U1 0.01306(9) 0.01061(8) 0.01167(9) -0.00033(6) 0.00602(6) -0.00081(5)
Cl1 0.0209(5) 0.0121(4) 0.0151(5) -0.0009(4) 0.0048(4) 0.0007(4)
Cl2 0.0291(6) 0.0274(5) 0.0253(5) -0.0048(4) 0.0183(5) -0.0111(4)
N10 0.0185(18) 0.0170(16) 0.0155(18) -0.0016(13) 0.0079(15) -0.0020(13)
N11 0.0174(17) 0.0133(16) 0.0148(17) 0.0009(13) 0.0064(14) 0.0001(13)
N21 0.0183(17) 0.0145(15) 0.0143(17) 0.0001(13) 0.0068(14) 0.0016(13)
N20 0.0179(17) 0.0148(16) 0.0183(17) 0.0025(13) 0.0109(14) 0.0006(13)
C11 0.017(2) 0.0137(19) 0.018(2) -0.0041(16) 0.0067(17) -0.0004(15)
C10 0.021(2) 0.019(2) 0.015(2) -0.0053(17) 0.0079(17) -0.0050(17)
C21 0.0071(19) 0.023(2) 0.023(2) -0.0011(17) 0.0060(17) -0.0011(16)
C28 0.021(2) 0.018(2) 0.015(2) 0.0054(16) 0.0049(17) 0.0014(16)
C20 0.0132(19) 0.0154(19) 0.023(2) -0.0013(17) 0.0081(17) -0.0005(15)
C29 0.020(2) 0.021(2) 0.011(2) -0.0022(16) 0.0041(17) -0.0086(16)
C32 0.016(2) 0.017(2) 0.015(2) 0.0030(16) 0.0002(17) 0.0006(16)
C12 0.024(2) 0.016(2) 0.023(2) -0.0025(17) 0.0080(19) -0.0026(16)
C26 0.018(2) 0.018(2) 0.028(2) 0.0068(18) 0.0059(18) -0.0003(16)
C33 0.018(2) 0.018(2) 0.022(2) 0.0083(17) 0.0103(18) -0.0013(16)
C27 0.019(2) 0.0109(18) 0.028(2) 0.0024(17) 0.0101(19) -0.0034(16)
C22 0.021(2) 0.026(2) 0.024(2) 0.0005(18) 0.0147(19) 0.0011(17)
C14 0.025(2) 0.030(2) 0.022(2) -0.0131(19) 0.0140(19) -0.0044(18)
C23 0.021(2) 0.034(2) 0.029(2) -0.011(2) 0.018(2) -0.0029(19)
C31 0.021(2) 0.016(2) 0.029(2) 0.0009(17) 0.0117(19) -0.0025(16)
C25 0.013(2) 0.019(2) 0.030(2) -0.0004(18) 0.0095(18) 0.0006(16)
C34 0.014(2) 0.024(2) 0.018(2) 0.0084(17) 0.0070(17) 0.0032(16)
C30 0.034(3) 0.033(2) 0.017(2) -0.0023(18) 0.009(2) 0.0027(19)
C15 0.030(2) 0.023(2) 0.017(2) -0.0032(17) 0.0129(19) -0.0064(18)
C13 0.022(2) 0.020(2) 0.026(2) -0.0088(18) 0.0087(19) 0.0016(17)
C24 0.025(2) 0.023(2) 0.040(3) -0.012(2) 0.021(2) -0.0016(18)
C35 0.029(2) 0.020(2) 0.033(3) 0.0080(18) 0.022(2) -0.0010(18)

loop_
_atom_type_symbol
_atom_type_description
_atom_type_scat_dispersion_real
_atom_type_scat_dispersion_imag
_atom_type_scat_source
C C 0.0033 0.0016 'International Tables Vol C Tables 4.2.6.8 and 6.1.1.4'
H H 0.0000 0.0000 'International Tables Vol C Tables 4.2.6.8 and 6.1.1.4'
N N 0.0061 0.0033 'International Tables Vol C Tables 4.2.6.8 and 6.1.1.4'
Cl Cl 0.1484 0.1585 'International Tables Vol C Tables 4.2.6.8 and 6.1.1.4'
U U -9.6767 9.6646 'International Tables Vol C Tables 4.2.6.8 and 6.1.1.4'

loop_
_geom_angle_atom_site_label_1
_geom_angle_atom_site_label_2
_geom_angle_atom_site_label_3
_geom_angle
_geom_angle_site_symmetry_1
_geom_angle_site_symmetry_3
N11 U1 N20 107.09(10) . .
N11 U1 N10 67.61(10) . .
N20 U1 N10 71.27(11) . .
N11 U1 N21 71.56(11) . .
N20 U1 N21 68.26(10) . .
N10 U1 N21 108.48(11) . .
N11 U1 Cl2 122.85(8) . .
N20 U1 Cl2 106.76(7) . .
N10 U1 Cl2 81.78(8) . .
N21 U1 Cl2 165.31(8) . .
N11 U1 Cl1 72.38(7) . .
N20 U1 Cl1 153.01(7) . .
N10 U1 Cl1 128.99(8) . .
N21 U1 Cl1 86.72(8) . .
Cl2 U1 Cl1 94.94(3) . .
N11 U1 Cl1 142.14(7) . 3_665
N20 U1 Cl1 93.60(8) . 3_665
N10 U1 Cl1 150.25(8) . 3_665
N21 U1 Cl1 88.09(8) . 3_665
Cl2 U1 Cl1 78.30(3) . 3_665
Cl1 U1 Cl1 74.95(3) . 3_665
N11 U1 C11 29.47(10) . .
N20 U1 C11 116.90(11) . .
N10 U1 C11 53.22(11) . .
N21 U1 C11 100.88(11) . .
Cl2 U1 C11 93.68(8) . .
Cl1 U1 C11 76.46(8) . .
Cl1 U1 C11 149.44(8) 3_665 .
N11 U1 C10 53.18(10) . .
N20 U1 C10 100.40(11) . .
N10 U1 C10 29.38(10) . .
N21 U1 C10 117.73(11) . .
Cl2 U1 C10 76.40(8) . .
Cl1 U1 C10 100.16(8) . .
Cl1 U1 C10 153.71(8) 3_665 .
C11 U1 C10 28.30(10) . .
N11 U1 C21 99.85(10) . .
N20 U1 C21 52.90(10) . .
N10 U1 C21 116.47(11) . .
N21 U1 C21 28.76(11) . .
Cl2 U1 C21 137.25(8) . .
Cl1 U1 C21 100.19(8) . .
Cl1 U1 C21 67.67(7) 3_665 .
C11 U1 C21 128.64(10) . .
C10 U1 C21 138.04(11) . .
N11 U1 C20 115.37(10) . .
N20 U1 C20 28.78(10) . .
N10 U1 C20 99.65(11) . .
N21 U1 C20 52.43(10) . .
Cl2 U1 C20 116.56(7) . .
Cl1 U1 C20 125.92(8) . .
Cl1 U1 C20 70.53(8) 3_665 .
C11 U1 C20 137.25(10) . .
C10 U1 C20 128.19(11) . .
C21 U1 C20 27.86(10) . .
U1 Cl1 U1 105.05(3) . 3_665
C29 N10 C10 124.9(3) . .
C29 N10 U1 138.7(3) . .
C10 N10 U1 96.1(2) . .
C32 N11 C11 125.2(3) . .
C32 N11 U1 137.7(3) . .
C11 N11 U1 95.8(2) . .
C34 N21 C21 125.2(3) . .
C34 N21 U1 135.8(3) . .
C21 N21 U1 98.1(2) . .
C27 N20 C20 123.4(3) . .
C27 N20 U1 138.1(3) . .
C20 N20 U1 98.4(2) . .
C10 C11 C12 119.5(4) . .
C10 C11 N11 116.0(3) . .
C12 C11 N11 124.0(3) . .
C10 C11 U1 76.8(2) . .
C12 C11 U1 133.6(3) . .
N11 C11 U1 54.75(17) . .
C15 C10 C11 119.2(4) . .
C15 C10 N10 125.5(3) . .
C11 C10 N10 114.7(3) . .
C15 C10 U1 135.0(3) . .
C11 C10 U1 74.9(2) . .
N10 C10 U1 54.50(18) . .
C22 C21 C20 119.0(4) . .
C22 C21 N21 124.9(3) . .
C20 C21 N21 115.3(3) . .
C22 C21 U1 134.3(3) . .
C20 C21 U1 76.1(2) . .
N21 C21 U1 53.11(17) . .
C27 C28 C29 127.9(4) . .
C27 C28 H28 116.0 . .
C29 C28 H28 116.0 . .
C25 C20 C21 119.4(4) . .
C25 C20 N20 123.5(3) . .
C21 C20 N20 116.3(3) . .
C25 C20 U1 136.1(3) . .
C21 C20 U1 76.0(2) . .
N20 C20 U1 52.79(17) . .
N10 C29 C28 120.8(4) . .
N10 C29 C30 122.3(4) . .
C28 C29 C30 116.8(4) . .
N11 C32 C33 121.5(3) . .
N11 C32 C31 121.9(4) . .
C33 C32 C31 116.6(3) . .
C13 C12 C11 119.9(4) . .
C13 C12 H12 120.0 . .
C11 C12 H12 120.0 . .
C27 C26 H26A 109.5 . .
C27 C26 H26B 109.5 . .
H26A C26 H26B 109.5 . .
C27 C26 H26C 109.5 . .
H26A C26 H26C 109.5 . .
H26B C26 H26C 109.5 . .
C32 C33 C34 127.4(3) . .
C32 C33 H33 116.3 . .
C34 C33 H33 116.3 . .
N20 C27 C28 121.6(3) . .
N20 C27 C26 120.3(4) . .
C28 C27 C26 118.0(4) . .
C23 C22 C21 119.8(4) . .
C23 C22 H22 120.1 . .
C21 C22 H22 120.1 . .
C15 C14 C13 119.9(4) . .
C15 C14 H14 120.0 . .
C13 C14 H14 120.0 . .
C22 C23 C24 121.5(4) . .
C22 C23 H23 119.2 . .
C24 C23 H23 119.2 . .
C32 C31 H31A 109.5 . .
C32 C31 H31B 109.5 . .
H31A C31 H31B 109.5 . .
C32 C31 H31C 109.5 . .
H31A C31 H31C 109.5 . .
H31B C31 H31C 109.5 . .
C24 C25 C20 121.1(4) . .
C24 C25 H25 119.5 . .
C20 C25 H25 119.5 . .
N21 C34 C33 121.9(3) . .
N21 C34 C35 121.1(3) . .
C33 C34 C35 117.0(3) . .
C29 C30 H30A 109.5 . .
C29 C30 H30B 109.5 . .
H30A C30 H30B 109.5 . .
C29 C30 H30C 109.5 . .
H30A C30 H30C 109.5 . .
H30B C30 H30C 109.5 . .
C14 C15 C10 120.4(4) . .
C14 C15 H15 119.8 . .
C10 C15 H15 119.8 . .
C12 C13 C14 121.0(4) . .
C12 C13 H13 119.5 . .
C14 C13 H13 119.5 . .
C25 C24 C23 119.2(4) . .
C25 C24 H24 120.4 . .
C23 C24 H24 120.4 . .
C34 C35 H35A 109.5 . .
C34 C35 H35B 109.5 . .
H35A C35 H35B 109.5 . .
C34 C35 H35C 109.5 . .
H35A C35 H35C 109.5 . .
H35B C35 H35C 109.5 . .

loop_
_geom_bond_atom_site_label_1
_geom_bond_atom_site_label_2
_geom_bond_distance
_geom_bond_site_symmetry_2
U1 N11 2.350(3) .
U1 N20 2.358(3) .
U1 N10 2.363(3) .
U1 N21 2.365(3) .
U1 Cl2 2.6598(9) .
U1 Cl1 2.7673(9) .
U1 Cl1 2.8206(9) 3_665
U1 C11 2.863(4) .
U1 C10 2.886(4) .
U1 C21 2.928(4) .
U1 C20 2.929(4) .
Cl1 U1 2.8207(9) 3_665
N10 C29 1.323(5) .
N10 C10 1.424(5) .
N11 C32 1.320(5) .
N11 C11 1.416(5) .
N21 C34 1.331(5) .
N21 C21 1.423(5) .
N20 C27 1.344(5) .
N20 C20 1.426(5) .
C11 C10 1.405(5) .
C11 C12 1.407(5) .
C10 C15 1.397(5) .
C21 C22 1.406(5) .
C21 C20 1.410(5) .
C28 C27 1.382(5) .
C28 C29 1.402(5) .
C28 H28 0.9500 .
C20 C25 1.397(5) .
C29 C30 1.507(6) .
C32 C33 1.395(5) .
C32 C31 1.510(5) .
C12 C13 1.368(5) .
C12 H12 0.9500 .
C26 C27 1.507(5) .
C26 H26A 0.9800 .
C26 H26B 0.9800 .
C26 H26C 0.9800 .
C33 C34 1.401(5) .
C33 H33 0.9500 .
C22 C23 1.377(5) .
C22 H22 0.9500 .
C14 C15 1.385(6) .
C14 C13 1.385(6) .
C14 H14 0.9500 .
C23 C24 1.386(6) .
C23 H23 0.9500 .
C31 H31A 0.9800 .
C31 H31B 0.9800 .
C31 H31C 0.9800 .
C25 C24 1.379(6) .
C25 H25 0.9500 .
C34 C35 1.509(5) .
C30 H30A 0.9800 .
C30 H30B 0.9800 .
C30 H30C 0.9800 .
C15 H15 0.9500 .
C13 H13 0.9500 .
C24 H24 0.9500 .
C35 H35A 0.9800 .
C35 H35B 0.9800 .
C35 H35C 0.9800 .
